data_1546546
loop_
_publ_author_name
'Raju, Selvam'
'Annamalai, Pratheepkumar'
'Chen, Pei-Ling'
'Liu, Yi-Hung'
'Chuang, Shih-Ching'

_publ_section_title
;
 Palladium-Catalyzed C-H Bond Activation by Using Iminoquinone as a
 Directing Group and an Internal Oxidant or a Co-oxidant: Production of
 Dihydrophenanthridines, Phenanthridines, and Carbazoles.
;
_journal_issue 15
_journal_name_full 'Organic letters'
_journal_page_first 4134
_journal_page_last 4137
_journal_paper_doi 10.1021/acs.orglett.7b01956
_journal_volume 19
_journal_year 2017
_chemical_formula_sum 'C19 H12 F3 N O2'
_chemical_formula_weight 343.30
_space_group_crystal_system monoclinic
_space_group_IT_number 14
_space_group_name_Hall '-P 2yn'
_space_group_name_H-M_alt 'P 1 21/n 1'
_symmetry_space_group_name_Hall '-P 2yn'
_symmetry_space_group_name_H-M 'P 1 21/n 1'
_atom_sites_solution_hydrogens geom
_audit_creation_method SHELXL-2014/7
_cell_angle_alpha 90
_cell_angle_beta 91.621(3)
_cell_angle_gamma 90
_cell_formula_units_Z 4
_cell_length_a 12.1959(4)
_cell_length_b 6.6152(2)
_cell_length_c 19.9552(7)
_cell_measurement_reflns_used 1321
_cell_measurement_temperature 200(2)
_cell_measurement_theta_max 73.4860
_cell_measurement_theta_min 4.2830
_cell_volume 1609.31(9)
_computing_cell_refinement 'CrysAlisPro 1.171.38.41 (Rigaku OD, 2015)'
_computing_data_collection 'CrysAlisPro 1.171.38.41 (Rigaku OD, 2015)'
_computing_data_reduction 'CrysAlisPro 1.171.38.41 (Rigaku OD, 2015)'
_computing_molecular_graphics SHELXTL
_computing_publication_material SHELXTL
_computing_structure_refinement 'SHELXL-2014/7 (Sheldrick, 2014)'
_computing_structure_solution 'SHELXS-2014/7 (Sheldrick, 2014)'
_diffrn_ambient_temperature 200(2)
_diffrn_detector_area_resol_mean 10.2496
_diffrn_measured_fraction_theta_full 0.998
_diffrn_measured_fraction_theta_max 0.997
_diffrn_measurement_device_type 'Xcalibur, Atlas, Gemini'
_diffrn_radiation_type CuK\a
_diffrn_radiation_wavelength 1.54178
_diffrn_reflns_av_R_equivalents 0.0539
_diffrn_reflns_av_unetI/netI 0.0735
_diffrn_reflns_Laue_measured_fraction_full 0.998
_diffrn_reflns_Laue_measured_fraction_max 0.997
_diffrn_reflns_limit_h_max 11
_diffrn_reflns_limit_h_min -14
_diffrn_reflns_limit_k_max 7
_diffrn_reflns_limit_k_min -7
_diffrn_reflns_limit_l_max 23
_diffrn_reflns_limit_l_min -23
_diffrn_reflns_number 5482
_diffrn_reflns_point_group_measured_fraction_full 0.998
_diffrn_reflns_point_group_measured_fraction_max 0.997
_diffrn_reflns_theta_full 67.679
_diffrn_reflns_theta_max 67.973
_diffrn_reflns_theta_min 4.196
_diffrn_source 'fine-focus sealed X-ray tube'
_exptl_absorpt_coefficient_mu 0.992
_exptl_absorpt_correction_T_max 1.00000
_exptl_absorpt_correction_T_min 0.85684
_exptl_absorpt_correction_type multi-scan
_exptl_absorpt_process_details
; 
CrysAlisPro 1.171.38.41 (Rigaku Oxford Diffraction, 2015) 
Empirical absorption correction using spherical harmonics, 
 implemented in SCALE3 ABSPACK scaling algorithm. 
;
_exptl_crystal_density_diffrn 1.417
_exptl_crystal_description column
_exptl_crystal_F_000 704
_exptl_crystal_size_max 0.25
_exptl_crystal_size_mid 0.15
_exptl_crystal_size_min 0.10
_refine_diff_density_max 0.222
_refine_diff_density_min -0.240
_refine_diff_density_rms 0.046
_refine_ls_extinction_method none
_refine_ls_goodness_of_fit_ref 0.857
_refine_ls_hydrogen_treatment constr
_refine_ls_matrix_type full
_refine_ls_number_parameters 226
_refine_ls_number_reflns 2920
_refine_ls_number_restraints 0
_refine_ls_restrained_S_all 0.857
_refine_ls_R_factor_all 0.0864
_refine_ls_R_factor_gt 0.0497
_refine_ls_shift/su_max 0.023
_refine_ls_shift/su_mean 0.004
_refine_ls_structure_factor_coef Fsqd
_refine_ls_weighting_details 'w=1/[\s^2^(Fo^2^)+(0.1000P)^2^] where P=(Fo^2^+2Fc^2^)/3'
_refine_ls_weighting_scheme calc
_refine_ls_wR_factor_gt 0.1327
_refine_ls_wR_factor_ref 0.1721
_reflns_Friedel_coverage 0.000
_reflns_number_gt 1856
_reflns_number_total 2920
_reflns_threshold_expression 'I > 2\s(I)'
_cod_data_source_file ol7b01956_si_002.cif
_cod_data_source_block ic17746
_cod_depositor_comments 'Adding full bibliography for 1546544--1546547.cif.'
_cod_database_code 1546546
_shelx_shelxl_version_number 2014/7
_shelx_space_group_comment
; 
The symmetry employed for this shelxl refinement is uniquely defined 
by the following loop, which should always be used as a source of 
symmetry information in preference to the above space-group names. 
They are only intended as comments. 
;

loop_
_space_group_symop_operation_xyz
'x, y, z'
'-x+1/2, y+1/2, -z+1/2'
'-x, -y, -z'
'x-1/2, -y-1/2, z-1/2'

loop_
_atom_site_label
_atom_site_type_symbol
_atom_site_fract_x
_atom_site_fract_y
_atom_site_fract_z
_atom_site_U_iso_or_equiv
_atom_site_adp_type
_atom_site_occupancy
_atom_site_site_symmetry_order
_atom_site_calc_flag
_atom_site_refinement_flags_posn
_atom_site_refinement_flags_adp
F1 F 0.2781(2) 0.9867(5) 0.28123(15) 0.0939(9) Uani 1 1 d . .
F2 F 0.3275(3) 0.9827(7) 0.18081(14) 0.1250(16) Uani 1 1 d . .
F3 F 0.4103(2) 1.1725(4) 0.2510(2) 0.1034(10) Uani 1 1 d . .
O1 O 0.43110(18) 0.8418(4) 0.25958(11) 0.0524(6) Uani 1 1 d . .
O2 O 1.1130(2) 1.3275(4) 0.06524(14) 0.0630(7) Uani 1 1 d . .
N1 N 0.82506(18) 0.7454(3) 0.12696(11) 0.0328(5) Uani 1 1 d . .
C1 C 0.7224(2) 0.7823(4) 0.15588(13) 0.0324(6) Uani 1 1 d . .
C2 C 0.7157(2) 0.9142(4) 0.21056(13) 0.0374(6) Uani 1 1 d . .
H2A H 0.7786 0.9895 0.2245 0.045 Uiso 1 1 calc R U
C3 C 0.6192(3) 0.9371(4) 0.24476(14) 0.0415(7) Uani 1 1 d . .
H3A H 0.6154 1.0270 0.2817 0.050 Uiso 1 1 calc R U
C4 C 0.5289(2) 0.8259(5) 0.22378(14) 0.0401(6) Uani 1 1 d . .
C5 C 0.5331(2) 0.6904(4) 0.17159(14) 0.0375(6) Uani 1 1 d . .
H5A H 0.4698 0.6143 0.1590 0.045 Uiso 1 1 calc R U
C6 C 0.6300(2) 0.6642(4) 0.13701(13) 0.0325(6) Uani 1 1 d . .
C7 C 0.6338(2) 0.5083(4) 0.08378(13) 0.0322(6) Uani 1 1 d . .
C8 C 0.5831(2) 0.3207(4) 0.09361(14) 0.0370(6) Uani 1 1 d . .
H8A H 0.5472 0.2955 0.1344 0.044 Uiso 1 1 calc R U
C9 C 0.5842(2) 0.1724(5) 0.04521(15) 0.0416(7) Uani 1 1 d . .
H9A H 0.5503 0.0457 0.0531 0.050 Uiso 1 1 calc R U
C10 C 0.6351(2) 0.2084(5) -0.01540(15) 0.0446(7) Uani 1 1 d . .
H10A H 0.6357 0.1068 -0.0490 0.054 Uiso 1 1 calc R U
C11 C 0.6846(2) 0.3925(5) -0.02607(14) 0.0437(7) Uani 1 1 d . .
H11A H 0.7194 0.4174 -0.0673 0.052 Uiso 1 1 calc R U
C12 C 0.6840(2) 0.5417(4) 0.02266(14) 0.0377(6) Uani 1 1 d . .
H12A H 0.7181 0.6681 0.0144 0.045 Uiso 1 1 calc R U
C13 C 0.8889(2) 0.8919(4) 0.10989(13) 0.0316(6) Uani 1 1 d . .
C14 C 1.0019(2) 0.8387(4) 0.09297(14) 0.0371(6) Uani 1 1 d . .
H14A H 1.0231 0.7005 0.0919 0.045 Uiso 1 1 calc R U
C15 C 1.0752(2) 0.9815(5) 0.07903(16) 0.0433(7) Uani 1 1 d . .
H15A H 1.1483 0.9429 0.0701 0.052 Uiso 1 1 calc R U
C16 C 1.0458(2) 1.1966(5) 0.07718(15) 0.0421(7) Uani 1 1 d . .
C17 C 0.9304(2) 1.2462(4) 0.08903(14) 0.0396(6) Uani 1 1 d . .
H17A H 0.9071 1.3828 0.0853 0.047 Uiso 1 1 calc R U
C18 C 0.8578(2) 1.1052(4) 0.10484(13) 0.0344(6) Uani 1 1 d . .
H18A H 0.7844 1.1437 0.1130 0.041 Uiso 1 1 calc R U
C19 C 0.3636(3) 0.9936(7) 0.24232(19) 0.0619(10) Uani 1 1 d . .

loop_
_atom_site_aniso_label
_atom_site_aniso_U_11
_atom_site_aniso_U_22
_atom_site_aniso_U_33
_atom_site_aniso_U_23
_atom_site_aniso_U_13
_atom_site_aniso_U_12
F1 0.0583(14) 0.122(2) 0.1031(19) -0.0202(17) 0.0344(13) 0.0112(14)
F2 0.092(2) 0.216(5) 0.0665(15) -0.021(2) -0.0122(14) 0.073(2)
F3 0.0771(17) 0.0679(17) 0.166(3) -0.0096(18) 0.0225(19) 0.0127(14)
O1 0.0451(12) 0.0632(15) 0.0498(12) -0.0069(11) 0.0171(10) -0.0031(11)
O2 0.0550(14) 0.0503(14) 0.0848(18) -0.0019(13) 0.0242(13) -0.0200(12)
N1 0.0331(11) 0.0308(11) 0.0342(11) 0.0004(9) -0.0016(9) -0.0028(9)
C1 0.0373(13) 0.0277(13) 0.0322(13) 0.0051(10) -0.0004(10) -0.0010(10)
C2 0.0396(14) 0.0355(14) 0.0370(14) -0.0011(11) -0.0006(11) -0.0095(12)
C3 0.0530(17) 0.0373(15) 0.0345(13) -0.0059(12) 0.0054(12) -0.0047(13)
C4 0.0398(15) 0.0444(16) 0.0364(14) -0.0018(12) 0.0085(11) -0.0013(13)
C5 0.0365(14) 0.0385(15) 0.0374(14) 0.0016(12) -0.0014(11) -0.0062(11)
C6 0.0333(13) 0.0314(13) 0.0326(13) 0.0061(10) -0.0017(10) -0.0028(11)
C7 0.0278(12) 0.0343(14) 0.0341(12) 0.0004(11) -0.0037(9) -0.0005(10)
C8 0.0328(13) 0.0405(15) 0.0376(14) -0.0004(12) -0.0004(11) -0.0064(12)
C9 0.0364(14) 0.0373(15) 0.0507(17) -0.0038(13) -0.0078(12) -0.0091(12)
C10 0.0379(14) 0.0493(18) 0.0466(16) -0.0167(14) -0.0024(12) -0.0041(13)
C11 0.0371(14) 0.0599(19) 0.0342(14) -0.0069(13) 0.0015(11) -0.0064(13)
C12 0.0363(13) 0.0400(15) 0.0368(13) 0.0002(11) -0.0007(11) -0.0070(12)
C13 0.0329(13) 0.0310(13) 0.0305(12) -0.0013(10) -0.0036(10) -0.0005(11)
C14 0.0355(14) 0.0326(14) 0.0432(15) -0.0019(11) 0.0013(11) -0.0011(11)
C15 0.0317(13) 0.0482(17) 0.0504(16) -0.0042(14) 0.0064(12) 0.0002(12)
C16 0.0420(15) 0.0438(16) 0.0409(15) -0.0012(13) 0.0087(12) -0.0130(13)
C17 0.0458(15) 0.0291(14) 0.0440(15) 0.0008(11) 0.0056(12) -0.0002(12)
C18 0.0343(13) 0.0325(14) 0.0365(13) -0.0022(11) 0.0029(11) 0.0011(11)
C19 0.0473(18) 0.081(3) 0.058(2) -0.0155(19) 0.0077(16) 0.0045(18)

loop_
_atom_type_symbol
_atom_type_description
_atom_type_scat_dispersion_real
_atom_type_scat_dispersion_imag
_atom_type_scat_source
C C 0.0181 0.0091 'International Tables Vol C Tables 4.2.6.8 and 6.1.1.4'
H H 0.0000 0.0000 'International Tables Vol C Tables 4.2.6.8 and 6.1.1.4'
N N 0.0311 0.0180 'International Tables Vol C Tables 4.2.6.8 and 6.1.1.4'
O O 0.0492 0.0322 'International Tables Vol C Tables 4.2.6.8 and 6.1.1.4'
F F 0.0727 0.0534 'International Tables Vol C Tables 4.2.6.8 and 6.1.1.4'

loop_
_geom_angle_atom_site_label_1
_geom_angle_atom_site_label_2
_geom_angle_atom_site_label_3
_geom_angle
C19 O1 C4 116.7(3)
C13 N1 C1 121.6(2)
C2 C1 N1 119.8(2)
C2 C1 C6 119.2(3)
N1 C1 C6 120.3(2)
C3 C2 C1 121.4(3)
C4 C3 C2 118.3(3)
C3 C4 C5 122.0(3)
C3 C4 O1 119.1(3)
C5 C4 O1 118.8(3)
C4 C5 C6 120.4(3)
C5 C6 C1 118.6(3)
C5 C6 C7 119.0(2)
C1 C6 C7 122.3(2)
C12 C7 C8 117.9(3)
C12 C7 C6 122.6(2)
C8 C7 C6 119.5(2)
C9 C8 C7 121.3(3)
C8 C9 C10 120.0(3)
C11 C10 C9 119.5(3)
C10 C11 C12 120.7(3)
C11 C12 C7 120.7(3)
N1 C13 C18 125.7(3)
N1 C13 C14 117.1(2)
C18 C13 C14 117.2(2)
C15 C14 C13 121.0(3)
C14 C15 C16 121.8(3)
O2 C16 C15 121.8(3)
O2 C16 C17 121.6(3)
C15 C16 C17 116.5(3)
C18 C17 C16 121.9(3)
C17 C18 C13 121.3(3)
F2 C19 F1 107.7(3)
F2 C19 O1 113.1(3)
F1 C19 O1 108.3(4)
F2 C19 F3 107.9(4)
F1 C19 F3 107.4(3)
O1 C19 F3 112.2(3)

loop_
_geom_bond_atom_site_label_1
_geom_bond_atom_site_label_2
_geom_bond_distance
F1 C19 1.318(4)
F2 C19 1.294(5)
F3 C19 1.323(5)
O1 C19 1.337(5)
O1 C4 1.411(4)
O2 C16 1.221(4)
N1 C13 1.295(4)
N1 C1 1.415(4)
C1 C2 1.401(4)
C1 C6 1.413(4)
C2 C3 1.385(4)
C3 C4 1.380(4)
C4 C5 1.376(4)
C5 C6 1.396(4)
C6 C7 1.482(4)
C7 C12 1.398(4)
C7 C8 1.403(4)
C8 C9 1.377(4)
C9 C10 1.396(5)
C10 C11 1.378(5)
C11 C12 1.386(4)
C13 C18 1.463(4)
C13 C14 1.472(4)
C14 C15 1.335(4)
C15 C16 1.467(5)
C16 C17 1.470(4)
C17 C18 1.330(4)
